data_2217953
loop_
_publ_author_name
'Song, Wen-Dong'
'Wang, Hao'
'Ji, Li-Li'

_publ_section_title Aquabis(4-methylbenzoato)-\k<i>O</i>;\k^2^<i>O</i>,<i>O</i>'-bis(pyridine-\k<i>N</i>)nickel(II)
_journal_coeditor_code KP2154
_journal_issue 4
_journal_name_full 'Acta Crystallographica Section E'
_journal_page_first m548
_journal_paper_doi 10.1107/S160053680800634X
_journal_volume 64
_journal_year 2008
_chemical_formula_iupac '[Ni (C8 H7 O2)2 (C5 H5 N)2 (H2 O)]'
_chemical_formula_moiety 'C26 H26 N2 Ni O5'
_chemical_formula_sum 'C26 H26 N2 Ni O5'
_chemical_formula_weight 505.20
_chemical_name_systematic
;
Aquabis(4-methylbenzoato)-\k<i>O</i>;\k^2^<i>O</i>,<i>O</i>'-bis(pyridine-
\kN)nickel(II)
;
_space_group_IT_number 4
_symmetry_cell_setting monoclinic
_symmetry_space_group_name_Hall 'P 2yb'
_symmetry_space_group_name_H-M 'P 1 21 1'
_atom_sites_solution_hydrogens geom
_atom_sites_solution_primary direct
_atom_sites_solution_secondary difmap
_audit_creation_method SHELXL-97
_cell_angle_alpha 90.00
_cell_angle_beta 107.2150(10)
_cell_angle_gamma 90.00
_cell_formula_units_Z 2
_cell_length_a 13.61810(10)
_cell_length_b 5.95260(10)
_cell_length_c 15.1380(2)
_cell_measurement_reflns_used 4520
_cell_measurement_temperature 296(2)
_cell_measurement_theta_max 28
_cell_measurement_theta_min 1.36
_cell_volume 1172.16(3)
_computing_cell_refinement 'SAINT (Bruker, 2004)'
_computing_data_collection 'APEX2 (Bruker, 2004)'
_computing_data_reduction 'SAINT (Bruker, 2004)'
_computing_molecular_graphics 'XP in SHELXTL (Sheldrick, 2008)'
_computing_publication_material 'XP in SHELXTL (Sheldrick, 2008)'
_computing_structure_refinement 'SHELXL97 (Sheldrick, 2008)'
_computing_structure_solution 'SHELXS97 (Sheldrick, 2008)'
_diffrn_ambient_temperature 296(2)
_diffrn_measured_fraction_theta_full 0.980
_diffrn_measured_fraction_theta_max 0.980
_diffrn_measurement_device_type 'Bruker APEXII area-detector'
_diffrn_measurement_method '\f and \w'
_diffrn_radiation_monochromator graphite
_diffrn_radiation_source 'fine-focus sealed tube'
_diffrn_radiation_type MoK\a
_diffrn_radiation_wavelength 0.71073
_diffrn_reflns_av_R_equivalents 0.0234
_diffrn_reflns_av_sigmaI/netI 0.0354
_diffrn_reflns_limit_h_max 17
_diffrn_reflns_limit_h_min -17
_diffrn_reflns_limit_k_max 7
_diffrn_reflns_limit_k_min -7
_diffrn_reflns_limit_l_max 17
_diffrn_reflns_limit_l_min -19
_diffrn_reflns_number 11325
_diffrn_reflns_theta_full 27.50
_diffrn_reflns_theta_max 27.50
_diffrn_reflns_theta_min 1.57
_diffrn_standards_interval_count 0
_diffrn_standards_interval_time 0
_diffrn_standards_number 0
_exptl_absorpt_coefficient_mu 0.868
_exptl_absorpt_correction_T_max 0.8456
_exptl_absorpt_correction_T_min 0.8058
_exptl_absorpt_correction_type multi-scan
_exptl_absorpt_process_details '(SADABS; Sheldrick, 1996)'
_exptl_crystal_colour blue
_exptl_crystal_density_diffrn 1.431
_exptl_crystal_density_method 'not measured'
_exptl_crystal_description block
_exptl_crystal_F_000 528
_exptl_crystal_size_max 0.26
_exptl_crystal_size_mid 0.23
_exptl_crystal_size_min 0.20
_refine_diff_density_max 0.248
_refine_diff_density_min -0.283
_refine_ls_abs_structure_details 'Flack (1983)'
_refine_ls_abs_structure_Flack 0.00
_refine_ls_extinction_method none
_refine_ls_goodness_of_fit_ref 1.035
_refine_ls_hydrogen_treatment mixed
_refine_ls_matrix_type full
_refine_ls_number_parameters 315
_refine_ls_number_reflns 5102
_refine_ls_number_restraints 4
_refine_ls_restrained_S_all 1.035
_refine_ls_R_factor_all 0.0304
_refine_ls_R_factor_gt 0.0275
_refine_ls_shift/su_max 0.001
_refine_ls_shift/su_mean 0.000
_refine_ls_structure_factor_coef Fsqd
_refine_ls_weighting_details 'calc w=1/[\s^2^(Fo^2^)+(0.0307P)^2^+0.1736P] where P=(Fo^2^+2Fc^2^)/3'
_refine_ls_weighting_scheme calc
_refine_ls_wR_factor_gt 0.0628
_refine_ls_wR_factor_ref 0.0646
_reflns_number_gt 4798
_reflns_number_total 5102
_reflns_threshold_expression I>2\s(I)
_cod_data_source_file kp2154.cif
_cod_data_source_block I
_cod_original_sg_symbol_H-M 'P 21'
_cod_database_code 2217953
_cod_database_fobs_code 2217953

loop_
_symmetry_equiv_pos_as_xyz
'x, y, z'
'-x, y+1/2, -z'

loop_
_atom_site_type_symbol
_atom_site_label
_atom_site_fract_x
_atom_site_fract_y
_atom_site_fract_z
_atom_site_U_iso_or_equiv
_atom_site_adp_type
_atom_site_calc_flag
_atom_site_refinement_flags
_atom_site_occupancy
C C1 0.95095(15) 0.1169(4) 0.82231(15) 0.0247(4) Uani d . 1
H H1 0.9142 0.0108 0.7803 0.030 Uiso calc R 1
C C2 1.05343(16) 0.0757(4) 0.86802(16) 0.0296(5) Uani d . 1
H H2 1.0845 -0.0563 0.8571 0.036 Uiso calc R 1
C C3 1.10915(16) 0.2322(4) 0.92999(16) 0.0305(5) Uani d . 1
H H3 1.1782 0.2083 0.9613 0.037 Uiso calc R 1
C C4 1.06002(16) 0.4243(4) 0.94418(15) 0.0292(5) Uani d . 1
H H4 1.0954 0.5331 0.9855 0.035 Uiso calc R 1
C C5 0.95739(16) 0.4540(4) 0.89642(15) 0.0261(5) Uani d . 1
H H5 0.9250 0.5847 0.9067 0.031 Uiso calc R 1
C C6 0.55162(16) 0.2440(4) 0.62678(16) 0.0272(5) Uani d . 1
H H6 0.5903 0.1158 0.6259 0.033 Uiso calc R 1
C C7 0.45288(17) 0.2553(4) 0.56751(17) 0.0322(5) Uani d . 1
H H7 0.4258 0.1367 0.5278 0.039 Uiso calc R 1
C C8 0.39535(17) 0.4435(4) 0.56807(18) 0.0352(6) Uani d . 1
H H8 0.3286 0.4545 0.5288 0.042 Uiso calc R 1
C C9 0.43788(17) 0.6170(4) 0.62781(17) 0.0345(5) Uani d . 1
H H9 0.4004 0.7468 0.6292 0.041 Uiso calc R 1
C C10 0.53759(16) 0.5937(4) 0.68568(15) 0.0273(5) Uani d . 1
H H10 0.5661 0.7104 0.7260 0.033 Uiso calc R 1
C C11 0.69445(14) 0.1687(3) 0.88686(14) 0.0200(4) Uani d . 1
C C12 0.66663(15) 0.0548(4) 0.96375(14) 0.0214(4) Uani d . 1
C C13 0.62152(14) -0.1580(4) 0.95154(13) 0.0227(4) Uani d . 1
H H13 0.6066 -0.2280 0.8941 0.027 Uiso calc R 1
C C14 0.59873(15) -0.2661(4) 1.02416(15) 0.0257(5) Uani d . 1
H H14 0.5669 -0.4059 1.0143 0.031 Uiso calc R 1
C C15 0.62267(15) -0.1690(4) 1.11155(14) 0.0263(5) Uani d . 1
C C16 0.66774(16) 0.0436(4) 1.12359(15) 0.0289(5) Uani d . 1
H H16 0.6843 0.1115 1.1815 0.035 Uiso calc R 1
C C17 0.68834(16) 0.1557(4) 1.05043(15) 0.0252(4) Uani d . 1
H H17 0.7168 0.2990 1.0594 0.030 Uiso calc R 1
C C18 0.6011(2) -0.2912(5) 1.19129(17) 0.0405(6) Uani d . 1
H H18A 0.6522 -0.2515 1.2479 0.061 Uiso calc R 1
H H18B 0.6030 -0.4503 1.1816 0.061 Uiso calc R 1
H H18C 0.5343 -0.2494 1.1950 0.061 Uiso calc R 1
C C19 0.78596(14) 0.4041(4) 0.58580(14) 0.0216(5) Uani d . 1
C C20 0.82429(14) 0.3106(3) 0.50984(14) 0.0209(5) Uani d . 1
C C21 0.87038(15) 0.0988(4) 0.51907(15) 0.0237(4) Uani d . 1
H H21 0.8747 0.0125 0.5713 0.028 Uiso calc R 1
C C22 0.90959(16) 0.0170(4) 0.45091(15) 0.0258(5) Uani d . 1
H H22 0.9409 -0.1235 0.4584 0.031 Uiso calc R 1
C C23 0.90311(16) 0.1405(4) 0.37128(15) 0.0285(5) Uani d . 1
C C24 0.85529(15) 0.3503(5) 0.36190(13) 0.0294(4) Uani d . 1
H H24 0.8491 0.4350 0.3089 0.035 Uiso calc R 1
C C25 0.81695(16) 0.4341(4) 0.43050(15) 0.0258(5) Uani d . 1
H H25 0.7859 0.5748 0.4232 0.031 Uiso calc R 1
C C26 0.9479(2) 0.0517(5) 0.29837(16) 0.0423(6) Uani d . 1
H H26A 0.8973 0.0607 0.2389 0.063 Uiso calc R 1
H H26B 0.9682 -0.1020 0.3118 0.063 Uiso calc R 1
H H26C 1.0068 0.1398 0.2980 0.063 Uiso calc R 1
N N1 0.90261(12) 0.3038(3) 0.83626(12) 0.0219(4) Uani d . 1
N N2 0.59440(12) 0.4102(3) 0.68585(12) 0.0213(4) Uani d . 1
Ni Ni1 0.748180(17) 0.36693(5) 0.764977(16) 0.01841(7) Uani d . 1
O O1 0.69972(10) 0.0586(2) 0.81637(9) 0.0226(3) Uani d . 1
O O2 0.71436(10) 0.3781(4) 0.89227(9) 0.0241(3) Uani d . 1
O O3 0.78210(11) 0.2707(2) 0.64966(10) 0.0232(3) Uani d . 1
O O4 0.76152(12) 0.6085(3) 0.58101(10) 0.0310(4) Uani d . 1
O O1W 0.78338(11) 0.6967(2) 0.75308(10) 0.0245(3) Uani d D 1
H H2W 0.7754(18) 0.715(4) 0.6978(7) 0.037 Uiso d D 1
H H1W 0.7470(16) 0.789(3) 0.7669(14) 0.037 Uiso d D 1

loop_
_atom_site_aniso_label
_atom_site_aniso_U_11
_atom_site_aniso_U_22
_atom_site_aniso_U_33
_atom_site_aniso_U_12
_atom_site_aniso_U_13
_atom_site_aniso_U_23
C1 0.0227(10) 0.0198(10) 0.0305(11) -0.0009(9) 0.0060(9) -0.0009(9)
C2 0.0248(11) 0.0261(12) 0.0374(13) 0.0035(10) 0.0083(9) 0.0022(10)
C3 0.0191(10) 0.0396(14) 0.0307(12) -0.0009(10) 0.0041(9) 0.0063(11)
C4 0.0276(10) 0.0332(15) 0.0241(11) -0.0077(9) 0.0036(9) -0.0048(9)
C5 0.0287(11) 0.0266(11) 0.0232(11) 0.0003(9) 0.0079(9) -0.0019(8)
C6 0.0235(10) 0.0251(12) 0.0319(12) 0.0003(9) 0.0066(9) -0.0033(10)
C7 0.0285(12) 0.0341(13) 0.0308(13) -0.0050(11) 0.0038(10) -0.0029(10)
C8 0.0218(10) 0.0407(14) 0.0387(14) -0.0009(10) 0.0021(10) 0.0098(10)
C9 0.0245(11) 0.0316(13) 0.0466(15) 0.0077(10) 0.0092(10) 0.0048(11)
C10 0.0279(11) 0.0249(11) 0.0293(11) 0.0008(9) 0.0087(9) -0.0014(9)
C11 0.0161(9) 0.0205(11) 0.0235(10) 0.0041(8) 0.0061(8) 0.0006(8)
C12 0.0189(9) 0.0206(11) 0.0253(10) 0.0048(8) 0.0075(8) 0.0004(9)
C13 0.0230(8) 0.0204(12) 0.0239(9) 0.0016(9) 0.0056(7) -0.0027(10)
C14 0.0229(10) 0.0232(11) 0.0316(12) -0.0011(9) 0.0089(9) -0.0001(9)
C15 0.0252(9) 0.0285(15) 0.0271(10) 0.0042(9) 0.0108(8) 0.0047(10)
C16 0.0294(11) 0.0341(13) 0.0224(11) 0.0022(10) 0.0067(9) -0.0055(10)
C17 0.0251(10) 0.0218(11) 0.0284(11) 0.0000(9) 0.0076(9) -0.0040(9)
C18 0.0501(15) 0.0426(15) 0.0337(14) 0.0007(13) 0.0202(12) 0.0064(12)
C19 0.0159(8) 0.0243(15) 0.0230(10) 0.0013(9) 0.0032(7) -0.0002(9)
C20 0.0156(8) 0.0236(12) 0.0222(10) -0.0017(7) 0.0037(7) -0.0029(8)
C21 0.0202(9) 0.0229(11) 0.0275(11) 0.0000(9) 0.0065(8) 0.0020(9)
C22 0.0231(10) 0.0220(11) 0.0327(12) 0.0028(9) 0.0089(9) -0.0038(10)
C23 0.0258(10) 0.0332(13) 0.0272(11) -0.0001(9) 0.0090(9) -0.0065(10)
C24 0.0350(10) 0.0332(12) 0.0216(9) 0.0018(13) 0.0106(8) 0.0035(13)
C25 0.0258(10) 0.0223(11) 0.0290(11) 0.0034(8) 0.0076(9) 0.0018(8)
C26 0.0485(15) 0.0510(17) 0.0313(13) 0.0134(13) 0.0177(11) -0.0049(13)
N1 0.0202(8) 0.0233(10) 0.0221(8) -0.0003(6) 0.0061(7) 0.0014(7)
N2 0.0198(7) 0.0215(12) 0.0228(8) -0.0004(7) 0.0066(6) -0.0004(7)
Ni1 0.01837(11) 0.01668(11) 0.02025(11) 0.00073(12) 0.00583(8) -0.00085(14)
O1 0.0258(7) 0.0196(7) 0.0244(7) 0.0010(6) 0.0103(6) -0.0028(6)
O2 0.0285(6) 0.0193(7) 0.0264(7) -0.0009(9) 0.0110(5) -0.0020(9)
O3 0.0260(7) 0.0231(7) 0.0221(8) 0.0015(6) 0.0097(6) -0.0011(6)
O4 0.0437(9) 0.0232(8) 0.0288(8) 0.0098(7) 0.0151(7) 0.0014(7)
O1W 0.0283(7) 0.0186(8) 0.0274(8) 0.0013(6) 0.0097(6) -0.0031(7)

loop_
_atom_type_symbol
_atom_type_description
_atom_type_scat_dispersion_real
_atom_type_scat_dispersion_imag
_atom_type_scat_source
C C 0.0033 0.0016 'International Tables Vol C Tables 4.2.6.8 and 6.1.1.4'
H H 0.0000 0.0000 'International Tables Vol C Tables 4.2.6.8 and 6.1.1.4'
N N 0.0061 0.0033 'International Tables Vol C Tables 4.2.6.8 and 6.1.1.4'
Ni Ni 0.3393 1.1124 'International Tables Vol C Tables 4.2.6.8 and 6.1.1.4'
O O 0.0106 0.0060 'International Tables Vol C Tables 4.2.6.8 and 6.1.1.4'

loop_
_geom_angle_atom_site_label_1
_geom_angle_atom_site_label_2
_geom_angle_atom_site_label_3
_geom_angle
_geom_angle_publ_flag
N1 C1 C2 122.5(2) ?
N1 C1 H1 118.7 ?
C2 C1 H1 118.7 ?
C3 C2 C1 119.4(2) ?
C3 C2 H2 120.3 ?
C1 C2 H2 120.3 ?
C4 C3 C2 118.2(2) ?
C4 C3 H3 120.9 ?
C2 C3 H3 120.9 ?
C3 C4 C5 119.3(2) ?
C3 C4 H4 120.4 ?
C5 C4 H4 120.4 ?
N1 C5 C4 123.1(2) ?
N1 C5 H5 118.5 ?
C4 C5 H5 118.5 ?
N2 C6 C7 122.9(2) ?
N2 C6 H6 118.5 ?
C7 C6 H6 118.5 ?
C8 C7 C6 119.0(2) ?
C8 C7 H7 120.5 ?
C6 C7 H7 120.5 ?
C7 C8 C9 119.1(2) ?
C7 C8 H8 120.5 ?
C9 C8 H8 120.5 ?
C8 C9 C10 118.7(2) ?
C8 C9 H9 120.6 ?
C10 C9 H9 120.6 ?
N2 C10 C9 122.7(2) ?
N2 C10 H10 118.7 ?
C9 C10 H10 118.7 ?
O1 C11 O2 119.64(18) ?
O1 C11 C12 120.77(18) ?
O2 C11 C12 119.58(17) ?
C17 C12 C13 118.57(19) ?
C17 C12 C11 120.52(19) ?
C13 C12 C11 120.87(18) ?
C14 C13 C12 120.61(19) ?
C14 C13 H13 119.7 ?
C12 C13 H13 119.7 ?
C13 C14 C15 121.1(2) ?
C13 C14 H14 119.4 ?
C15 C14 H14 119.4 ?
C14 C15 C16 118.13(19) ?
C14 C15 C18 120.9(2) ?
C16 C15 C18 121.0(2) ?
C17 C16 C15 121.1(2) ?
C17 C16 H16 119.5 ?
C15 C16 H16 119.5 ?
C16 C17 C12 120.4(2) ?
C16 C17 H17 119.8 ?
C12 C17 H17 119.8 ?
C15 C18 H18A 109.5 ?
C15 C18 H18B 109.5 ?
H18A C18 H18B 109.5 ?
C15 C18 H18C 109.5 ?
H18A C18 H18C 109.5 ?
H18B C18 H18C 109.5 ?
O4 C19 O3 125.6(2) ?
O4 C19 C20 117.39(19) ?
O3 C19 C20 117.1(2) ?
C25 C20 C21 118.70(19) ?
C25 C20 C19 120.93(19) ?
C21 C20 C19 120.35(18) ?
C22 C21 C20 120.3(2) ?
C22 C21 H21 119.8 ?
C20 C21 H21 119.8 ?
C21 C22 C23 121.3(2) ?
C21 C22 H22 119.3 ?
C23 C22 H22 119.3 ?
C22 C23 C24 117.94(19) ?
C22 C23 C26 120.9(2) ?
C24 C23 C26 121.2(2) ?
C25 C24 C23 120.9(2) ?
C25 C24 H24 119.5 ?
C23 C24 H24 119.5 ?
C20 C25 C24 120.8(2) ?
C20 C25 H25 119.6 ?
C24 C25 H25 119.6 ?
C23 C26 H26A 109.5 ?
C23 C26 H26B 109.5 ?
H26A C26 H26B 109.5 ?
C23 C26 H26C 109.5 ?
H26A C26 H26C 109.5 ?
H26B C26 H26C 109.5 ?
C5 N1 C1 117.51(18) ?
C5 N1 Ni1 120.29(14) ?
C1 N1 Ni1 122.19(14) ?
C10 N2 C6 117.56(17) ?
C10 N2 Ni1 125.46(14) ?
C6 N2 Ni1 116.87(14) ?
O3 Ni1 O1W 94.41(6) y
O3 Ni1 N1 86.71(6) y
O1W Ni1 N1 89.53(6) y
O3 Ni1 N2 89.22(6) y
O1W Ni1 N2 92.99(6) y
N1 Ni1 N2 175.36(7) y
O3 Ni1 O2 165.26(7) y
O1W Ni1 O2 99.83(8) y
N1 Ni1 O2 89.57(6) y
N2 Ni1 O2 93.83(6) y
O3 Ni1 O1 104.00(6) y
O1W Ni1 O1 161.59(5) y
N1 Ni1 O1 91.67(6) y
N2 Ni1 O1 87.17(6) y
O2 Ni1 O1 61.82(7) y
C11 O1 Ni1 87.92(12) ?
C11 O2 Ni1 90.59(12) ?
C19 O3 Ni1 123.76(14) ?
Ni1 O1W H2W 104.8(19) ?
Ni1 O1W H1W 117.0(18) ?
H2W O1W H1W 105.6(15) ?

loop_
_geom_bond_atom_site_label_1
_geom_bond_atom_site_label_2
_geom_bond_distance
_geom_bond_publ_flag
C1 N1 1.341(3) ?
C1 C2 1.384(3) ?
C1 H1 0.9300 ?
C2 C3 1.379(3) ?
C2 H2 0.9300 ?
C3 C4 1.373(3) ?
C3 H3 0.9300 ?
C4 C5 1.382(3) ?
C4 H4 0.9300 ?
C5 N1 1.335(3) ?
C5 H5 0.9300 ?
C6 N2 1.345(3) ?
C6 C7 1.380(3) ?
C6 H6 0.9300 ?
C7 C8 1.369(3) ?
C7 H7 0.9300 ?
C8 C9 1.382(4) ?
C8 H8 0.9300 ?
C9 C10 1.388(3) ?
C9 H9 0.9300 ?
C10 N2 1.338(3) ?
C10 H10 0.9300 ?
C11 O1 1.272(2) ?
C11 O2 1.273(3) ?
C11 C12 1.490(3) ?
C12 C17 1.393(3) ?
C12 C13 1.396(3) ?
C13 C14 1.386(3) ?
C13 H13 0.9300 ?
C14 C15 1.391(3) ?
C14 H14 0.9300 ?
C15 C16 1.395(3) ?
C15 C18 1.511(3) ?
C16 C17 1.391(3) ?
C16 H16 0.9300 ?
C17 H17 0.9300 ?
C18 H18A 0.9600 ?
C18 H18B 0.9600 ?
C18 H18C 0.9600 ?
C19 O4 1.258(3) ?
C19 O3 1.264(3) ?
C19 C20 1.503(3) ?
C20 C25 1.386(3) ?
C20 C21 1.396(3) ?
C21 C22 1.383(3) ?
C21 H21 0.9300 ?
C22 C23 1.393(3) ?
C22 H22 0.9300 ?
C23 C24 1.396(4) ?
C23 C26 1.506(3) ?
C24 C25 1.386(3) ?
C24 H24 0.9300 ?
C25 H25 0.9300 ?
C26 H26A 0.9600 ?
C26 H26B 0.9600 ?
C26 H26C 0.9600 ?
N1 Ni1 2.0941(17) y
N2 Ni1 2.0981(16) y
Ni1 O3 2.0165(14) y
Ni1 O1W 2.0412(15) y
Ni1 O2 2.1107(12) y
Ni1 O1 2.1710(15) y
O1W H2W 0.819(9) ?
O1W H1W 0.809(9) ?

loop_
_geom_hbond_atom_site_label_D
_geom_hbond_atom_site_label_H
_geom_hbond_atom_site_label_A
_geom_hbond_site_symmetry_A
_geom_hbond_distance_DH
_geom_hbond_distance_HA
_geom_hbond_distance_DA
_geom_hbond_angle_DHA
O1W H2W O4 . 0.819(9) 1.834(13) 2.587(2) 152(2)
O1W H1W O1 1_565 0.809(9) 1.957(12) 2.739(2) 162(2)
